data_7057600
loop_
_publ_author_name
'Chakraborty, Tonmoy'
'Dasgupta, Sanchari'
'Zangrando, Ennio'
'Das, Debasis'

_publ_section_title
;
 Portraying the role of halo ligands and the auxiliary part of ligands of
 mononuclear manganese(iii)-Schiff base complexes in catalyzing
 phospho--ester bond hydrolysis
;
_journal_issue 18
_journal_name_full 'New Journal of Chemistry'
_journal_page_first 14933
_journal_paper_doi 10.1039/C8NJ02634C
_journal_volume 42
_journal_year 2018
_chemical_formula_moiety 'C28 H38 Cl1.12 Mn N6.88 O2 S0.88, 1.12(C H4 O), C28 H38 Mn N8 O2 S2, 2(C N S)'
_chemical_formula_sum 'C58 H80.48 Cl1.12 Mn2 N16.88 O5.12 S4.88'
_chemical_formula_weight 1402.14
_space_group_crystal_system triclinic
_space_group_IT_number 2
_space_group_name_Hall '-P 1'
_space_group_name_H-M_alt 'P -1'
_symmetry_space_group_name_Hall '-P 1'
_symmetry_space_group_name_H-M 'P -1'
_atom_sites_solution_hydrogens geom
_audit_creation_method SHELXL-2014/7
_audit_update_record
;
2018-07-24 deposited with the CCDC.
2018-07-27 downloaded from the CCDC.
;
_cell_angle_alpha 69.9980(10)
_cell_angle_beta 79.391(2)
_cell_angle_gamma 81.774(2)
_cell_formula_units_Z 1
_cell_length_a 10.5565(4)
_cell_length_b 11.1309(4)
_cell_length_c 16.0329(6)
_cell_measurement_reflns_used 2033
_cell_measurement_temperature 296(2)
_cell_measurement_theta_max 26.78
_cell_measurement_theta_min 3.38
_cell_volume 1733.47(11)
_computing_cell_refinement 'BRUKER SMART'
_computing_data_collection 'BRUKER SMART'
_computing_data_reduction 'BRUKER SAINT'
_computing_molecular_graphics 'Ortep3 for Windows (Farrugia,1997)'
_computing_publication_material 'Wingx 2013.3 (Farrugia, 1999)'
_computing_structure_refinement 'SHELXL-2014/7 (Sheldrick, 2014)'
_computing_structure_solution 'SHELX97 (Sheldrick, 2008)'
_diffrn_ambient_temperature 296(2)
_diffrn_measured_fraction_theta_full 0.994
_diffrn_measured_fraction_theta_max 0.995
_diffrn_measurement_device_type 'BRUKER SMART APEX CCD DIFFRACTOMETER'
_diffrn_measurement_method 'OMEGA-PHI SCAN'
_diffrn_radiation_monochromator graphite
_diffrn_radiation_type MoK\a
_diffrn_radiation_wavelength 0.71073
_diffrn_reflns_av_R_equivalents 0.0313
_diffrn_reflns_av_unetI/netI 0.0327
_diffrn_reflns_Laue_measured_fraction_full 0.994
_diffrn_reflns_Laue_measured_fraction_max 0.995
_diffrn_reflns_limit_h_max 13
_diffrn_reflns_limit_h_min -13
_diffrn_reflns_limit_k_max 14
_diffrn_reflns_limit_k_min -14
_diffrn_reflns_limit_l_max 21
_diffrn_reflns_limit_l_min -21
_diffrn_reflns_number 27093
_diffrn_reflns_point_group_measured_fraction_full 0.994
_diffrn_reflns_point_group_measured_fraction_max 0.995
_diffrn_reflns_theta_full 25.242
_diffrn_reflns_theta_max 27.875
_diffrn_reflns_theta_min 3.129
_exptl_absorpt_coefficient_mu 0.612
_exptl_absorpt_correction_T_max 0.825
_exptl_absorpt_correction_T_min 0.756
_exptl_absorpt_correction_type multi-scan
_exptl_absorpt_process_details 'Bruker SADABS'
_exptl_crystal_colour brown
_exptl_crystal_density_diffrn 1.343
_exptl_crystal_description cube
_exptl_crystal_F_000 735
_exptl_crystal_size_max 0.32
_exptl_crystal_size_mid 0.30
_exptl_crystal_size_min 0.30
_refine_diff_density_max 0.263
_refine_diff_density_min -0.445
_refine_diff_density_rms 0.048
_refine_ls_extinction_method none
_refine_ls_goodness_of_fit_ref 1.042
_refine_ls_hydrogen_treatment constr
_refine_ls_matrix_type full
_refine_ls_number_parameters 449
_refine_ls_number_reflns 8237
_refine_ls_number_restraints 12
_refine_ls_restrained_S_all 1.051
_refine_ls_R_factor_all 0.0668
_refine_ls_R_factor_gt 0.0458
_refine_ls_shift/su_max 0.005
_refine_ls_shift/su_mean 0.000
_refine_ls_structure_factor_coef Fsqd
_refine_ls_weighting_details 'w=1/[\s^2^(Fo^2^)+(0.0410P)^2^+1.0450P] where P=(Fo^2^+2Fc^2^)/3'
_refine_ls_weighting_scheme calc
_refine_ls_wR_factor_gt 0.1069
_refine_ls_wR_factor_ref 0.1196
_reflns_Friedel_coverage 0.000
_reflns_number_gt 6225
_reflns_number_total 8237
_reflns_threshold_expression 'I > 2\s(I)'
_cod_data_source_file c8nj02634c2.cif
_cod_data_source_block shelx
_cod_depositor_comments
;Adding full bibliography for 7057596--7057602.cif.

The following automatic conversions were performed:

data name '_exptl_absorpt_process_detail' was replaced with
'_exptl_absorpt_process_details' as specified in the replacement file
'data/replacement-values/replacement_tags.lst'.

Automatic conversion script
Id: cif_correct_tags 9268 2022-04-12 08:56:07Z antanas 
;
_cod_database_code 7057600
_shelx_shelxl_version_number 2014/7
_shelx_space_group_comment
;
The symmetry employed for this shelxl refinement is uniquely defined
by the following loop, which should always be used as a source of
symmetry information in preference to the above space-group names.
They are only intended as comments.
;
_exptl_absorpt_special_details 'Bruker (2009). SADABS Bruker AXS Inc., Madison, Wisconsin, USA.'

loop_
_space_group_symop_operation_xyz
'x, y, z'
'-x, -y, -z'

loop_
_atom_site_label
_atom_site_type_symbol
_atom_site_fract_x
_atom_site_fract_y
_atom_site_fract_z
_atom_site_U_iso_or_equiv
_atom_site_adp_type
_atom_site_occupancy
_atom_site_site_symmetry_order
_atom_site_calc_flag
_atom_site_refinement_flags_posn
_atom_site_refinement_flags_adp
_atom_site_refinement_flags_occupancy
_atom_site_disorder_assembly
_atom_site_disorder_group
Mn1 Mn 0.5000 0.5000 0.5000 0.03998(12) Uani 1 2 d S . P . .
N4 N 0.3156(15) 0.3974(19) 0.5976(13) 0.084(6) Uani 0.440(5) 1 d . . P A 1
C14 C 0.2592(6) 0.3114(7) 0.6257(3) 0.0483(15) Uani 0.440(5) 1 d . . P A 1
S1 S 0.1732(2) 0.1859(3) 0.66654(14) 0.0801(10) Uani 0.440(5) 1 d . . P A 1
Cl1 Cl 0.2908(4) 0.4074(3) 0.6067(3) 0.0546(6) Uani 0.560(5) 1 d . . P A 2
O3 O 0.2294(5) 0.1278(4) 0.7079(3) 0.0842(13) Uani 0.560(5) 1 d . . P A 2
H3M H 0.2640 0.1905 0.6720 0.126 Uiso 0.560(5) 1 calc R U P A 2
C3M C 0.1174(10) 0.1170(9) 0.6808(6) 0.134(4) Uani 0.560(5) 1 d . . P A 2
H3M1 H 0.0696 0.0531 0.7275 0.202 Uiso 0.560(5) 1 calc R U P A 2
H3M2 H 0.1376 0.0924 0.6276 0.202 Uiso 0.560(5) 1 calc R U P A 2
H3M3 H 0.0663 0.1980 0.6681 0.202 Uiso 0.560(5) 1 calc R U P A 2
O1 O 0.56251(16) 0.34252(15) 0.48569(11) 0.0527(4) Uani 1 1 d . . . . .
N1 N 0.58684(15) 0.45296(16) 0.61261(11) 0.0368(4) Uani 1 1 d . . . . .
N2 N 0.79107(15) 0.58968(16) 0.63819(11) 0.0381(4) Uani 1 1 d . . . . .
N3 N 1.05382(19) 0.5691(2) 0.66464(16) 0.0653(6) Uani 1 1 d . . . . .
H3A H 1.0623 0.6385 0.6782 0.078 Uiso 1 1 calc R U . . .
H3B H 1.1301 0.5232 0.6649 0.078 Uiso 1 1 calc R U . . .
C1 C 0.6577(2) 0.25928(19) 0.51833(14) 0.0425(5) Uani 1 1 d . . . . .
C2 C 0.7082(3) 0.1661(2) 0.47810(18) 0.0606(6) Uani 1 1 d . . . . .
H2 H 0.6764 0.1658 0.4278 0.073 Uiso 1 1 calc R U . . .
C3 C 0.8046(3) 0.0744(3) 0.5120(2) 0.0721(8) Uani 1 1 d . . . . .
H3 H 0.8368 0.0129 0.4844 0.087 Uiso 1 1 calc R U . . .
C4 C 0.8542(3) 0.0724(3) 0.5862(2) 0.0721(8) Uani 1 1 d . . . . .
H4 H 0.9189 0.0100 0.6087 0.086 Uiso 1 1 calc R U . . .
C5 C 0.8071(2) 0.1632(2) 0.62631(18) 0.0572(6) Uani 1 1 d . . . . .
H5 H 0.8401 0.1617 0.6766 0.069 Uiso 1 1 calc R U . . .
C6 C 0.70944(19) 0.25924(19) 0.59286(14) 0.0409(4) Uani 1 1 d . . . . .
C7 C 0.66582(19) 0.35265(19) 0.63793(13) 0.0401(4) Uani 1 1 d . . . . .
H7 H 0.6981 0.3391 0.6909 0.048 Uiso 1 1 calc R U . . .
C8 C 0.56405(19) 0.5377(2) 0.66802(14) 0.0427(5) Uani 1 1 d . . . . .
H8A H 0.5760 0.4879 0.7293 0.051 Uiso 1 1 calc R U . . .
H8B H 0.4757 0.5766 0.6685 0.051 Uiso 1 1 calc R U . . .
C9 C 0.65690(19) 0.6418(2) 0.63100(14) 0.0425(5) Uani 1 1 d . . . . .
H9A H 0.6487 0.6874 0.5685 0.051 Uiso 1 1 calc R U . . .
H9B H 0.6339 0.7028 0.6635 0.051 Uiso 1 1 calc R U . . .
C10 C 0.8240(2) 0.5625(3) 0.72720(15) 0.0526(6) Uani 1 1 d . . . . .
H10A H 0.7608 0.5105 0.7716 0.063 Uiso 1 1 calc R U . . .
H10B H 0.8222 0.6422 0.7396 0.063 Uiso 1 1 calc R U . . .
C11 C 0.9572(3) 0.4921(3) 0.7332(2) 0.0701(7) Uani 1 1 d . . . . .
H11A H 0.9795 0.4757 0.7924 0.084 Uiso 1 1 calc R U . . .
H11B H 0.9574 0.4102 0.7243 0.084 Uiso 1 1 calc R U . . .
C12 C 1.0163(3) 0.6090(4) 0.57444(19) 0.0788(9) Uani 1 1 d . . . . .
H12A H 1.0213 0.5344 0.5554 0.095 Uiso 1 1 calc R U . . .
H12B H 1.0762 0.6677 0.5323 0.095 Uiso 1 1 calc R U . . .
C13 C 0.8815(2) 0.6734(3) 0.57378(16) 0.0616(7) Uani 1 1 d . . . . .
H13A H 0.8780 0.7518 0.5881 0.074 Uiso 1 1 calc R U . . .
H13B H 0.8577 0.6959 0.5143 0.074 Uiso 1 1 calc R U . . .
Mn2 Mn 0.5000 0.5000 1.0000 0.04572(13) Uani 1 2 d S . P . .
O2 O 0.53910(18) 0.40073(16) 1.11384(11) 0.0625(5) Uani 1 1 d . . . . .
N5 N 0.33750(17) 0.40353(17) 1.02385(12) 0.0448(4) Uani 1 1 d . . . . .
N6 N 0.27978(18) 0.26317(18) 0.90686(12) 0.0492(4) Uani 1 1 d . . . . .
N7 N 0.2470(2) 0.0255(2) 0.88713(16) 0.0651(6) Uani 1 1 d . . . . .
H7A H 0.2459 0.0476 0.8284 0.078 Uiso 1 1 calc R U . . .
H7B H 0.2382 -0.0582 0.9113 0.078 Uiso 1 1 calc R U . . .
S2 S 0.78429(9) 0.18107(8) 0.87444(6) 0.0830(3) Uani 1 1 d . . . . .
C15 C 0.6890(2) 0.2816(2) 0.91635(15) 0.0499(5) Uani 1 1 d . . . . .
N8 N 0.6196(2) 0.3524(2) 0.94396(18) 0.0736(7) Uani 1 1 d . . . . .
C21 C 0.5095(2) 0.2840(2) 1.16307(14) 0.0467(5) Uani 1 1 d . . . . .
C22 C 0.5864(2) 0.2120(2) 1.22829(16) 0.0552(6) Uani 1 1 d . . . . .
H22 H 0.6607 0.2442 1.2324 0.066 Uiso 1 1 calc R U . . .
C23 C 0.5536(3) 0.0946(3) 1.28626(18) 0.0645(7) Uani 1 1 d . . . . .
H23 H 0.6056 0.0479 1.3295 0.077 Uiso 1 1 calc R U . . .
C24 C 0.4433(3) 0.0447(3) 1.2809(2) 0.0723(8) Uani 1 1 d . . . . .
H24 H 0.4208 -0.0347 1.3209 0.087 Uiso 1 1 calc R U . . .
C25 C 0.3676(3) 0.1130(2) 1.21637(18) 0.0614(6) Uani 1 1 d . . . . .
H25 H 0.2934 0.0796 1.2132 0.074 Uiso 1 1 calc R U . . .
C26 C 0.4000(2) 0.2323(2) 1.15516(14) 0.0454(5) Uani 1 1 d . . . . .
C27 C 0.3168(2) 0.2987(2) 1.08879(15) 0.0469(5) Uani 1 1 d . . . . .
H27 H 0.2407 0.2623 1.0933 0.056 Uiso 1 1 calc R U . . .
C28 C 0.2441(2) 0.4505(2) 0.95994(18) 0.0571(6) Uani 1 1 d . . . . .
H28A H 0.2354 0.5436 0.9387 0.068 Uiso 1 1 calc R U . . .
H28B H 0.1601 0.4209 0.9892 0.068 Uiso 1 1 calc R U . . .
C29 C 0.2913(3) 0.4007(3) 0.88116(17) 0.0646(7) Uani 1 1 d . . . . .
H29A H 0.2410 0.4462 0.8330 0.078 Uiso 1 1 calc R U . . .
H29B H 0.3810 0.4177 0.8590 0.078 Uiso 1 1 calc R U . . .
C30 C 0.3851(2) 0.1945(3) 0.86445(18) 0.0631(7) Uani 1 1 d . . . . .
H30A H 0.4673 0.2129 0.8742 0.076 Uiso 1 1 calc R U . . .
H30B H 0.3833 0.2230 0.8003 0.076 Uiso 1 1 calc R U . . .
C31 C 0.3725(3) 0.0528(3) 0.9028(2) 0.0692(7) Uani 1 1 d . . . . .
H31A H 0.4430 0.0074 0.8745 0.083 Uiso 1 1 calc R U . . .
H31B H 0.3768 0.0234 0.9667 0.083 Uiso 1 1 calc R U . . .
C32 C 0.1378(2) 0.0976(2) 0.92701(18) 0.0566(6) Uani 1 1 d . . . . .
H32A H 0.1334 0.0674 0.9918 0.068 Uiso 1 1 calc R U . . .
H32B H 0.0571 0.0829 0.9128 0.068 Uiso 1 1 calc R U . . .
C33 C 0.1560(2) 0.2385(2) 0.89090(17) 0.0506(5) Uani 1 1 d . . . . .
H33A H 0.1521 0.2699 0.8270 0.061 Uiso 1 1 calc R U . . .
H34B H 0.0865 0.2844 0.9196 0.061 Uiso 1 1 calc R U . . .
S3 S 1.0482(2) 0.8049(3) 0.89610(14) 0.0970(9) Uani 0.720(6) 1 d . U P . .
C16 C 1.0552(3) 0.7835(4) 0.7981(3) 0.0813(10) Uani 1 1 d . . . . .
N9 N 1.0711(11) 0.7641(11) 0.7315(5) 0.107(3) Uani 0.720(6) 1 d . . P . .
S3A S 1.0014(5) 0.8950(10) 0.8437(7) 0.131(3) Uani 0.280(6) 1 d . U P . .
N9A N 1.069(4) 0.714(3) 0.7693(16) 0.132(9) Uani 0.280(6) 1 d . . P . .

loop_
_atom_site_aniso_label
_atom_site_aniso_U_11
_atom_site_aniso_U_22
_atom_site_aniso_U_33
_atom_site_aniso_U_23
_atom_site_aniso_U_13
_atom_site_aniso_U_12
Mn1 0.0377(2) 0.0410(2) 0.0458(2) -0.01771(19) -0.01687(18) 0.00477(18)
N4 0.069(10) 0.119(10) 0.069(8) -0.024(6) -0.025(7) -0.023(7)
C14 0.042(3) 0.064(4) 0.038(3) -0.016(3) -0.013(2) 0.005(3)
S1 0.0996(18) 0.0833(16) 0.0587(11) -0.0054(10) -0.0295(10) -0.0333(12)
Cl1 0.0389(8) 0.0575(10) 0.0604(10) -0.0136(7) 0.0016(6) -0.0075(6)
O3 0.108(3) 0.069(3) 0.081(3) -0.015(2) -0.046(3) -0.007(2)
C3M 0.177(8) 0.111(6) 0.125(6) 0.006(5) -0.099(6) -0.051(6)
O1 0.0589(9) 0.0472(9) 0.0624(10) -0.0267(8) -0.0301(8) 0.0125(7)
N1 0.0304(8) 0.0421(9) 0.0384(8) -0.0129(7) -0.0058(6) -0.0043(7)
N2 0.0361(8) 0.0418(9) 0.0382(8) -0.0126(7) -0.0098(7) -0.0042(7)
N3 0.0414(10) 0.0866(16) 0.0822(15) -0.0439(13) -0.0170(10) 0.0004(10)
C1 0.0411(11) 0.0375(10) 0.0470(11) -0.0115(9) -0.0073(9) -0.0014(8)
C2 0.0675(16) 0.0560(14) 0.0630(15) -0.0280(12) -0.0160(12) 0.0100(12)
C3 0.0746(18) 0.0595(16) 0.0813(19) -0.0315(15) -0.0142(15) 0.0224(14)
C4 0.0624(16) 0.0585(16) 0.087(2) -0.0192(15) -0.0219(15) 0.0240(13)
C5 0.0512(13) 0.0522(14) 0.0630(15) -0.0102(11) -0.0190(11) 0.0054(11)
C6 0.0366(10) 0.0368(10) 0.0438(11) -0.0055(8) -0.0078(8) -0.0026(8)
C7 0.0358(10) 0.0440(11) 0.0383(10) -0.0073(9) -0.0082(8) -0.0087(8)
C8 0.0325(10) 0.0579(13) 0.0410(11) -0.0212(10) -0.0068(8) 0.0003(9)
C9 0.0431(11) 0.0426(11) 0.0458(11) -0.0179(9) -0.0148(9) 0.0036(9)
C10 0.0450(12) 0.0669(15) 0.0426(12) -0.0101(11) -0.0136(9) -0.0037(10)
C11 0.0587(15) 0.0727(18) 0.0758(18) -0.0127(15) -0.0315(14) 0.0031(13)
C12 0.0484(14) 0.130(3) 0.0646(17) -0.0407(18) 0.0035(12) -0.0228(16)
C13 0.0533(14) 0.0763(17) 0.0470(13) -0.0036(12) -0.0085(11) -0.0193(12)
Mn2 0.0516(3) 0.0442(3) 0.0466(3) -0.0160(2) -0.0050(2) -0.0206(2)
O2 0.0770(12) 0.0582(10) 0.0567(10) -0.0084(8) -0.0188(9) -0.0343(9)
N5 0.0464(10) 0.0441(10) 0.0494(10) -0.0201(8) -0.0039(8) -0.0126(8)
N6 0.0518(10) 0.0551(11) 0.0461(10) -0.0134(9) -0.0128(8) -0.0219(9)
N7 0.0731(14) 0.0524(12) 0.0721(14) -0.0216(11) -0.0113(11) -0.0085(10)
S2 0.0899(6) 0.0713(5) 0.0718(5) -0.0173(4) -0.0084(4) 0.0252(4)
C15 0.0505(13) 0.0491(13) 0.0477(12) -0.0080(10) -0.0108(10) -0.0112(10)
N8 0.0654(14) 0.0745(16) 0.0937(18) -0.0461(14) 0.0003(13) -0.0148(12)
C21 0.0526(12) 0.0486(12) 0.0431(11) -0.0208(10) 0.0022(9) -0.0142(10)
C22 0.0526(13) 0.0619(15) 0.0555(14) -0.0241(12) -0.0048(11) -0.0098(11)
C23 0.0743(17) 0.0589(15) 0.0579(15) -0.0167(13) -0.0122(13) -0.0009(13)
C24 0.092(2) 0.0514(15) 0.0660(17) -0.0066(13) -0.0080(15) -0.0184(14)
C25 0.0664(16) 0.0554(14) 0.0613(15) -0.0150(12) -0.0013(12) -0.0221(12)
C26 0.0491(12) 0.0459(12) 0.0439(11) -0.0196(9) 0.0027(9) -0.0120(9)
C27 0.0444(11) 0.0482(12) 0.0536(13) -0.0244(10) 0.0040(9) -0.0169(9)
C28 0.0514(13) 0.0489(13) 0.0724(16) -0.0145(12) -0.0153(12) -0.0140(10)
C29 0.0820(18) 0.0644(16) 0.0505(14) -0.0046(12) -0.0206(13) -0.0371(14)
C30 0.0459(13) 0.091(2) 0.0592(15) -0.0275(14) -0.0101(11) -0.0171(13)
C31 0.0571(15) 0.0798(19) 0.0708(17) -0.0277(15) -0.0147(13) 0.0089(13)
C32 0.0504(13) 0.0515(13) 0.0694(16) -0.0173(12) -0.0092(11) -0.0144(11)
C33 0.0482(12) 0.0488(13) 0.0581(13) -0.0148(11) -0.0161(10) -0.0104(10)
S3 0.1074(13) 0.1065(16) 0.0960(12) -0.0643(12) 0.0316(9) -0.0509(11)
C16 0.0671(18) 0.090(2) 0.108(3) -0.059(2) 0.0048(17) -0.0312(16)
N9 0.115(4) 0.146(8) 0.092(5) -0.070(5) -0.005(4) -0.049(5)
S3A 0.110(3) 0.149(6) 0.180(6) -0.119(5) 0.005(3) -0.031(3)
N9A 0.168(17) 0.16(2) 0.113(18) -0.065(15) -0.042(16) -0.076(15)

loop_
_atom_type_symbol
_atom_type_description
_atom_type_scat_dispersion_real
_atom_type_scat_dispersion_imag
_atom_type_scat_source
C C 0.0033 0.0016 'International Tables Vol C Tables 4.2.6.8 and 6.1.1.4'
H H 0.0000 0.0000 'International Tables Vol C Tables 4.2.6.8 and 6.1.1.4'
N N 0.0061 0.0033 'International Tables Vol C Tables 4.2.6.8 and 6.1.1.4'
O O 0.0106 0.0060 'International Tables Vol C Tables 4.2.6.8 and 6.1.1.4'
S S 0.1246 0.1234 'International Tables Vol C Tables 4.2.6.8 and 6.1.1.4'
Cl Cl 0.1484 0.1585 'International Tables Vol C Tables 4.2.6.8 and 6.1.1.4'
Mn Mn 0.3368 0.7283 'International Tables Vol C Tables 4.2.6.8 and 6.1.1.4'

loop_
_geom_angle_atom_site_label_1
_geom_angle_atom_site_label_2
_geom_angle_atom_site_label_3
_geom_angle
_geom_angle_site_symmetry_1
_geom_angle_site_symmetry_3
O1 Mn1 O1 180.0 2_666 .
O1 Mn1 N1 89.53(6) 2_666 .
O1 Mn1 N1 90.47(6) . .
O1 Mn1 N1 90.47(6) 2_666 2_666
O1 Mn1 N1 89.52(6) . 2_666
N1 Mn1 N1 180.0 . 2_666
O1 Mn1 N4 87.9(5) 2_666 2_666
O1 Mn1 N4 92.1(5) . 2_666
N1 Mn1 N4 93.1(5) . 2_666
N1 Mn1 N4 86.9(5) 2_666 2_666
O1 Mn1 N4 92.1(5) 2_666 .
O1 Mn1 N4 87.9(5) . .
N1 Mn1 N4 86.9(5) . .
N1 Mn1 N4 93.1(5) 2_666 .
N4 Mn1 N4 180.0 2_666 .
O1 Mn1 Cl1 87.29(9) 2_666 .
O1 Mn1 Cl1 92.71(9) . .
N1 Mn1 Cl1 87.39(11) . .
N1 Mn1 Cl1 92.61(11) 2_666 .
O1 Mn1 Cl1 92.71(9) 2_666 2_666
O1 Mn1 Cl1 87.29(9) . 2_666
N1 Mn1 Cl1 92.61(11) . 2_666
N1 Mn1 Cl1 87.39(11) 2_666 2_666
Cl1 Mn1 Cl1 180.0 . 2_666
C14 N4 Mn1 148.7(13) . .
N4 C14 S1 178.9(11) . .
C3M O3 H3M 109.5 . .
O3 C3M H3M1 109.5 . .
O3 C3M H3M2 109.5 . .
H3M1 C3M H3M2 109.5 . .
O3 C3M H3M3 109.5 . .
H3M1 C3M H3M3 109.5 . .
H3M2 C3M H3M3 109.5 . .
C1 O1 Mn1 131.05(14) . .
C7 N1 C8 116.08(17) . .
C7 N1 Mn1 123.54(14) . .
C8 N1 Mn1 120.35(13) . .
C13 N2 C10 108.75(18) . .
C13 N2 C9 112.15(17) . .
C10 N2 C9 112.93(16) . .
C12 N3 C11 111.6(2) . .
C12 N3 H3A 109.3 . .
C11 N3 H3A 109.3 . .
C12 N3 H3B 109.3 . .
C11 N3 H3B 109.3 . .
H3A N3 H3B 108.0 . .
O1 C1 C2 118.9(2) . .
O1 C1 C6 122.64(19) . .
C2 C1 C6 118.4(2) . .
C3 C2 C1 120.8(3) . .
C3 C2 H2 119.6 . .
C1 C2 H2 119.6 . .
C4 C3 C2 121.0(3) . .
C4 C3 H3 119.5 . .
C2 C3 H3 119.5 . .
C5 C4 C3 119.3(2) . .
C5 C4 H4 120.4 . .
C3 C4 H4 120.4 . .
C4 C5 C6 121.2(2) . .
C4 C5 H5 119.4 . .
C6 C5 H5 119.4 . .
C1 C6 C5 119.2(2) . .
C1 C6 C7 122.68(18) . .
C5 C6 C7 118.1(2) . .
N1 C7 C6 126.82(19) . .
N1 C7 H7 116.6 . .
C6 C7 H7 116.6 . .
N1 C8 C9 110.18(16) . .
N1 C8 H8A 109.6 . .
C9 C8 H8A 109.6 . .
N1 C8 H8B 109.6 . .
C9 C8 H8B 109.6 . .
H8A C8 H8B 108.1 . .
N2 C9 C8 112.02(17) . .
N2 C9 H9A 109.2 . .
C8 C9 H9A 109.2 . .
N2 C9 H9B 109.2 . .
C8 C9 H9B 109.2 . .
H9A C9 H9B 107.9 . .
N2 C10 C11 109.9(2) . .
N2 C10 H10A 109.7 . .
C11 C10 H10A 109.7 . .
N2 C10 H10B 109.7 . .
C11 C10 H10B 109.7 . .
H10A C10 H10B 108.2 . .
N3 C11 C10 110.2(2) . .
N3 C11 H11A 109.6 . .
C10 C11 H11A 109.6 . .
N3 C11 H11B 109.6 . .
C10 C11 H11B 109.6 . .
H11A C11 H11B 108.1 . .
N3 C12 C13 111.0(2) . .
N3 C12 H12A 109.4 . .
C13 C12 H12A 109.4 . .
N3 C12 H12B 109.4 . .
C13 C12 H12B 109.4 . .
H12A C12 H12B 108.0 . .
N2 C13 C12 110.6(2) . .
N2 C13 H13A 109.5 . .
C12 C13 H13A 109.5 . .
N2 C13 H13B 109.5 . .
C12 C13 H13B 109.5 . .
H13A C13 H13B 108.1 . .
O2 Mn2 O2 180.00(11) . 2_667
O2 Mn2 N5 90.32(7) . 2_667
O2 Mn2 N5 89.67(7) 2_667 2_667
O2 Mn2 N5 89.68(7) . .
O2 Mn2 N5 90.32(7) 2_667 .
N5 Mn2 N5 180.0 2_667 .
O2 Mn2 N8 89.05(9) . .
O2 Mn2 N8 90.95(9) 2_667 .
N5 Mn2 N8 89.41(8) 2_667 .
N5 Mn2 N8 90.59(8) . .
O2 Mn2 N8 90.95(9) . 2_667
O2 Mn2 N8 89.06(9) 2_667 2_667
N5 Mn2 N8 90.59(8) 2_667 2_667
N5 Mn2 N8 89.41(8) . 2_667
N8 Mn2 N8 180.0 . 2_667
C21 O2 Mn2 129.54(15) . .
C27 N5 C28 117.34(19) . .
C27 N5 Mn2 123.64(16) . .
C28 N5 Mn2 118.86(14) . .
C30 N6 C33 110.06(18) . .
C30 N6 C29 114.3(2) . .
C33 N6 C29 111.15(19) . .
C32 N7 C31 110.9(2) . .
C32 N7 H7A 109.5 . .
C31 N7 H7A 109.5 . .
C32 N7 H7B 109.5 . .
C31 N7 H7B 109.5 . .
H7A N7 H7B 108.0 . .
N8 C15 S2 177.9(2) . .
C15 N8 Mn2 174.3(2) . .
O2 C21 C22 118.5(2) . .
O2 C21 C26 122.3(2) . .
C22 C21 C26 119.1(2) . .
C23 C22 C21 120.8(2) . .
C23 C22 H22 119.6 . .
C21 C22 H22 119.6 . .
C22 C23 C24 120.4(3) . .
C22 C23 H23 119.8 . .
C24 C23 H23 119.8 . .
C25 C24 C23 119.7(3) . .
C25 C24 H24 120.2 . .
C23 C24 H24 120.2 . .
C24 C25 C26 121.1(2) . .
C24 C25 H25 119.4 . .
C26 C25 H25 119.4 . .
C25 C26 C21 118.8(2) . .
C25 C26 C27 118.3(2) . .
C21 C26 C27 122.9(2) . .
N5 C27 C26 126.2(2) . .
N5 C27 H27 116.9 . .
C26 C27 H27 116.9 . .
N5 C28 C29 109.1(2) . .
N5 C28 H28A 109.9 . .
C29 C28 H28A 109.9 . .
N5 C28 H28B 109.9 . .
C29 C28 H28B 109.9 . .
H28A C28 H28B 108.3 . .
N6 C29 C28 111.6(2) . .
N6 C29 H29A 109.3 . .
C28 C29 H29A 109.3 . .
N6 C29 H29B 109.3 . .
C28 C29 H29B 109.3 . .
H29A C29 H29B 108.0 . .
N6 C30 C31 110.2(2) . .
N6 C30 H30A 109.6 . .
C31 C30 H30A 109.6 . .
N6 C30 H30B 109.6 . .
C31 C30 H30B 109.6 . .
H30A C30 H30B 108.1 . .
N7 C31 C30 109.2(2) . .
N7 C31 H31A 109.8 . .
C30 C31 H31A 109.8 . .
N7 C31 H31B 109.8 . .
C30 C31 H31B 109.8 . .
H31A C31 H31B 108.3 . .
N7 C32 C33 109.9(2) . .
N7 C32 H32A 109.7 . .
C33 C32 H32A 109.7 . .
N7 C32 H32B 109.7 . .
C33 C32 H32B 109.7 . .
H32A C32 H32B 108.2 . .
N6 C33 C32 111.10(19) . .
N6 C33 H33A 109.4 . .
C32 C33 H33A 109.4 . .
N6 C33 H34B 109.4 . .
C32 C33 H34B 109.4 . .
H33A C33 H34B 108.0 . .
S3A S3 C16 67.9(3) . .
N9A C16 N9 35.5(15) . .
N9A C16 S3A 168(2) . .
N9 C16 S3A 142.3(7) . .
N9A C16 S3 141.9(15) . .
N9 C16 S3 173.9(7) . .
S3A C16 S3 42.0(4) . .
N9A N9 C16 61(3) . .
S3 S3A C16 70.0(4) . .
N9 N9A C16 83(4) . .

loop_
_geom_bond_atom_site_label_1
_geom_bond_atom_site_label_2
_geom_bond_distance
_geom_bond_site_symmetry_2
Mn1 O1 1.8571(14) 2_666
Mn1 O1 1.8572(14) .
Mn1 N1 2.0494(16) .
Mn1 N1 2.0494(16) 2_666
Mn1 N4 2.415(16) 2_666
Mn1 N4 2.415(16) .
Mn1 Cl1 2.630(4) .
Mn1 Cl1 2.630(4) 2_666
N4 C14 1.115(17) .
C14 S1 1.651(9) .
O3 C3M 1.367(9) .
O3 H3M 0.8200 .
C3M H3M1 0.9600 .
C3M H3M2 0.9600 .
C3M H3M3 0.9600 .
O1 C1 1.318(2) .
N1 C7 1.286(3) .
N1 C8 1.472(3) .
N2 C13 1.442(3) .
N2 C10 1.451(3) .
N2 C9 1.461(2) .
N3 C12 1.472(3) .
N3 C11 1.475(4) .
N3 H3A 0.8900 .
N3 H3B 0.8900 .
C1 C2 1.396(3) .
C1 C6 1.402(3) .
C2 C3 1.379(4) .
C2 H2 0.9300 .
C3 C4 1.377(4) .
C3 H3 0.9300 .
C4 C5 1.366(4) .
C4 H4 0.9300 .
C5 C6 1.410(3) .
C5 H5 0.9300 .
C6 C7 1.439(3) .
C7 H7 0.9300 .
C8 C9 1.515(3) .
C8 H8A 0.9700 .
C8 H8B 0.9700 .
C9 H9A 0.9700 .
C9 H9B 0.9700 .
C10 C11 1.511(3) .
C10 H10A 0.9700 .
C10 H10B 0.9700 .
C11 H11A 0.9700 .
C11 H11B 0.9700 .
C12 C13 1.499(4) .
C12 H12A 0.9700 .
C12 H12B 0.9700 .
C13 H13A 0.9700 .
C13 H13B 0.9700 .
Mn2 O2 1.8682(17) .
Mn2 O2 1.8682(17) 2_667
Mn2 N5 2.0607(17) 2_667
Mn2 N5 2.0607(17) .
Mn2 N8 2.258(2) .
Mn2 N8 2.258(2) 2_667
O2 C21 1.316(3) .
N5 C27 1.285(3) .
N5 C28 1.467(3) .
N6 C30 1.455(3) .
N6 C33 1.457(3) .
N6 C29 1.460(3) .
N7 C32 1.482(3) .
N7 C31 1.483(3) .
N7 H7A 0.8900 .
N7 H7B 0.8900 .
S2 C15 1.631(3) .
C15 N8 1.143(3) .
C21 C22 1.395(3) .
C21 C26 1.407(3) .
C22 C23 1.368(4) .
C22 H22 0.9300 .
C23 C24 1.388(4) .
C23 H23 0.9300 .
C24 C25 1.371(4) .
C24 H24 0.9300 .
C25 C26 1.399(3) .
C25 H25 0.9300 .
C26 C27 1.439(3) .
C27 H27 0.9300 .
C28 C29 1.523(4) .
C28 H28A 0.9700 .
C28 H28B 0.9700 .
C29 H29A 0.9700 .
C29 H29B 0.9700 .
C30 C31 1.500(4) .
C30 H30A 0.9700 .
C30 H30B 0.9700 .
C31 H31A 0.9700 .
C31 H31B 0.9700 .
C32 C33 1.502(3) .
C32 H32A 0.9700 .
C32 H32B 0.9700 .
C33 H33A 0.9700 .
C33 H34B 0.9700 .
S3 S3A 1.179(10) .
S3 C16 1.655(4) .
C16 N9A 1.01(3) .
C16 N9 1.139(10) .
C16 S3A 1.632(6) .
N9 N9A 0.67(3) .
